data_7248830
loop_
_publ_author_name
'Prashanth, Jupally'
'Voronin, Alexander P.'
'Surov, Artem O.'
'Balasubramanian, Sridhar'

_publ_section_title
;
 Design of pyrazine cocrystals of enzalutamide: a lead from 1,4-dioxane
 solvates
;
_journal_issue 28
_journal_name_full CrystEngComm
_journal_page_first 3851
_journal_page_last 3866
_journal_paper_doi 10.1039/D4CE00566J
_journal_volume 26
_journal_year 2024
_chemical_formula_moiety 'C21 H16 F4 N4 O2 S, 0.5(C4 H8 O2)'
_chemical_formula_sum 'C23 H20 F4 N4 O3 S'
_chemical_formula_weight 508.49
_space_group_crystal_system triclinic
_space_group_IT_number 2
_space_group_name_Hall '-P 1'
_space_group_name_H-M_alt 'P -1'
_atom_sites_solution_hydrogens mixed
_audit_creation_method SHELXL-2018/3
_audit_update_record
;
2024-05-22 deposited with the CCDC.	2024-06-12 downloaded from the CCDC.
;
_cell_angle_alpha 91.249(3)
_cell_angle_beta 100.527(3)
_cell_angle_gamma 93.264(3)
_cell_formula_units_Z 2
_cell_length_a 8.3391(10)
_cell_length_b 9.0572(10)
_cell_length_c 15.2669(17)
_cell_measurement_reflns_used 9890
_cell_measurement_temperature 100(2)
_cell_measurement_theta_max 30.48
_cell_measurement_theta_min 2.49
_cell_volume 1131.2(2)
_computing_cell_refinement '<i>SAINT</i> (Bruker, 2016)'
_computing_data_collection '<i>APEX3</i> (Bruker, 2016)'
_computing_data_reduction 'Bruker SAINT'
_computing_molecular_graphics 'Bruker SHELXTL'
_computing_publication_material 'Bruker SHELXTL'
_computing_structure_refinement 'SHELXL-2018/3 (Sheldrick, 2018)'
_computing_structure_solution 'SHELXT 2018/2 (Sheldrick, 2018)'
_diffrn_ambient_temperature 100(2)
_diffrn_measured_fraction_theta_full 0.992
_diffrn_measured_fraction_theta_max 0.991
_diffrn_measurement_device_type 'Bruker D8 QUEST PHOTON-100'
_diffrn_measurement_method '\w and \f'
_diffrn_radiation_type MoK\a
_diffrn_radiation_wavelength 0.71073
_diffrn_reflns_av_R_equivalents 0.0360
_diffrn_reflns_av_unetI/netI 0.0367
_diffrn_reflns_Laue_measured_fraction_full 0.992
_diffrn_reflns_Laue_measured_fraction_max 0.991
_diffrn_reflns_limit_h_max 11
_diffrn_reflns_limit_h_min -11
_diffrn_reflns_limit_k_max 12
_diffrn_reflns_limit_k_min -12
_diffrn_reflns_limit_l_max 21
_diffrn_reflns_limit_l_min -21
_diffrn_reflns_number 25460
_diffrn_reflns_point_group_measured_fraction_full 0.992
_diffrn_reflns_point_group_measured_fraction_max 0.991
_diffrn_reflns_theta_full 25.242
_diffrn_reflns_theta_max 30.567
_diffrn_reflns_theta_min 2.253
_exptl_absorpt_coefficient_mu 0.211
_exptl_absorpt_correction_T_max 0.7461
_exptl_absorpt_correction_T_min 0.6675
_exptl_absorpt_correction_type multi-scan
_exptl_absorpt_process_details
;
 SADABS 2016/2: Krause, L., Herbst-Irmer, R., Sheldrick G.M. & Stalke D.,
 J. Appl. Cryst. 48 (2015) 3-10
;
_exptl_crystal_colour colorless
_exptl_crystal_density_diffrn 1.493
_exptl_crystal_description plate
_exptl_crystal_F_000 524
_exptl_crystal_size_max 0.180
_exptl_crystal_size_mid 0.120
_exptl_crystal_size_min 0.080
_refine_diff_density_max 0.446
_refine_diff_density_min -0.286
_refine_diff_density_rms 0.054
_refine_ls_extinction_method none
_refine_ls_goodness_of_fit_ref 1.026
_refine_ls_hydrogen_treatment mixed
_refine_ls_matrix_type full
_refine_ls_number_parameters 341
_refine_ls_number_reflns 6856
_refine_ls_number_restraints 46
_refine_ls_restrained_S_all 1.047
_refine_ls_R_factor_all 0.0469
_refine_ls_R_factor_gt 0.0357
_refine_ls_shift/su_max 0.001
_refine_ls_shift/su_mean 0.000
_refine_ls_structure_factor_coef Fsqd
_refine_ls_weighting_details 'w=1/[\s^2^(Fo^2^)+(0.0381P)^2^+0.5521P] where P=(Fo^2^+2Fc^2^)/3'
_refine_ls_weighting_scheme calc
_refine_ls_wR_factor_gt 0.0874
_refine_ls_wR_factor_ref 0.0946
_reflns_Friedel_coverage 0.000
_reflns_number_gt 5678
_reflns_number_total 6856
_reflns_threshold_expression 'I > 2\s(I)'
_cod_data_source_file d4ce00566j2.cif
_cod_data_source_block KB435_0m
_cod_depositor_comments 'Adding full bibliography for 7248830--7248833.cif.'
_cod_database_code 7248830
_shelx_shelxl_version_number 2018/3
_shelx_space_group_comment
;
The symmetry employed for this shelxl refinement is uniquely defined
by the following loop, which should always be used as a source of
symmetry information in preference to the above space-group names.
They are only intended as comments.
;
_shelx_estimated_absorpt_t_min 0.963
_shelx_estimated_absorpt_t_max 0.983

loop_
_space_group_symop_operation_xyz
'x, y, z'
'-x, -y, -z'

loop_
_atom_site_label
_atom_site_type_symbol
_atom_site_fract_x
_atom_site_fract_y
_atom_site_fract_z
_atom_site_U_iso_or_equiv
_atom_site_adp_type
_atom_site_occupancy
_atom_site_site_symmetry_order
_atom_site_calc_flag
_atom_site_refinement_flags_posn
_atom_site_refinement_flags_adp
_atom_site_refinement_flags_occupancy
_atom_site_disorder_assembly
_atom_site_disorder_group
C1 C 0.39703(13) 0.00248(12) 0.12794(7) 0.0124(2) Uani 1 1 d . . . . .
C2 C 0.53232(14) -0.04531(13) 0.18534(7) 0.0141(2) Uani 1 1 d . . . . .
H2 H 0.568648 0.002757 0.242010 0.017 Uiso 1 1 calc R U . . .
C3 C 0.61378(13) -0.16327(13) 0.15949(7) 0.0138(2) Uani 1 1 d . . . . .
C4 C 0.55850(14) -0.23556(12) 0.07649(7) 0.0141(2) Uani 1 1 d . . . . .
C5 C 0.41880(14) -0.18982(13) 0.02122(7) 0.0145(2) Uani 1 1 d . . . . .
H5 H 0.378765 -0.240666 -0.034230 0.017 Uiso 1 1 calc R U . . .
C6 C 0.33804(14) -0.07094(13) 0.04652(7) 0.0138(2) Uani 1 1 d . . . . .
H6 H 0.243345 -0.039967 0.008616 0.017 Uiso 1 1 calc R U . . .
C7 C 0.38666(13) 0.25936(12) 0.19315(7) 0.0125(2) Uani 1 1 d . . . . .
C8 C 0.10105(13) 0.26262(12) 0.18690(8) 0.0141(2) Uani 1 1 d . . . . .
C9 C 0.14450(14) 0.11698(13) 0.14921(7) 0.0138(2) Uani 1 1 d . . . . .
C10 C 0.75153(15) -0.21604(14) 0.22645(9) 0.0196(2) Uani 1 1 d D U . . .
C11 C 0.64240(15) -0.35288(13) 0.04216(8) 0.0165(2) Uani 1 1 d . . . . .
C12 C 0.02816(16) 0.23620(14) 0.27057(9) 0.0209(2) Uani 1 1 d . . . . .
H12A H -0.072646 0.172631 0.255058 0.031 Uiso 1 1 calc R U . . .
H12B H 0.003644 0.331152 0.295496 0.031 Uiso 1 1 calc R U . . .
H12C H 0.106766 0.187886 0.314765 0.031 Uiso 1 1 calc R U . . .
C13 C -0.01677(15) 0.33744(14) 0.11551(9) 0.0209(2) Uani 1 1 d . . . . .
H13A H 0.038322 0.363098 0.065935 0.031 Uiso 1 1 calc R U . . .
H13B H -0.052014 0.427564 0.141076 0.031 Uiso 1 1 calc R U . . .
H13C H -0.112286 0.269698 0.093663 0.031 Uiso 1 1 calc R U . . .
C14 C 0.28903(13) 0.48402(12) 0.25272(7) 0.0123(2) Uani 1 1 d . . . . .
C15 C 0.36592(14) 0.49772(13) 0.34163(7) 0.0136(2) Uani 1 1 d . . . . .
H15 H 0.409947 0.414979 0.372539 0.016 Uiso 1 1 calc R U . . .
C16 C 0.37617(14) 0.63548(13) 0.38350(7) 0.0137(2) Uani 1 1 d . . . . .
C17 C 0.31007(14) 0.75924(12) 0.34200(7) 0.0136(2) Uani 1 1 d . . . . .
C18 C 0.23882(14) 0.74192(13) 0.25214(7) 0.0146(2) Uani 1 1 d . . . . .
H18 H 0.195860 0.825024 0.221186 0.018 Uiso 1 1 calc R U . . .
C19 C 0.22902(14) 0.60650(13) 0.20676(7) 0.0144(2) Uani 1 1 d . . . . .
H19 H 0.182060 0.597321 0.145176 0.017 Uiso 1 1 calc R U . . .
C20 C 0.30984(14) 0.90861(13) 0.38682(8) 0.0157(2) Uani 1 1 d . . . . .
C21 C 0.26066(19) 1.04353(15) 0.51862(9) 0.0264(3) Uani 1 1 d . . . . .
H21A H 0.335536 1.120966 0.502136 0.040 Uiso 1 1 calc R U . . .
H21B H 0.290178 1.026514 0.582560 0.040 Uiso 1 1 calc R U . . .
H21C H 0.148476 1.074817 0.504965 0.040 Uiso 1 1 calc R U . . .
N1 N 0.31332(11) 0.12426(10) 0.15385(6) 0.01248(18) Uani 1 1 d . . . . .
N2 N 0.26469(11) 0.34124(10) 0.20916(6) 0.01266(18) Uani 1 1 d . . . . .
N3 N 0.27217(14) 0.90772(12) 0.46855(7) 0.0196(2) Uani 1 1 d . . . . .
H3N H 0.248(2) 0.824(2) 0.4892(12) 0.029 Uiso 1 1 d . U . . .
N4 N 0.70642(14) -0.44261(13) 0.00979(7) 0.0225(2) Uani 1 1 d . . . . .
O1 O 0.05065(10) 0.01332(10) 0.12040(6) 0.01861(18) Uani 1 1 d . . . . .
O2 O 0.33749(12) 1.02229(10) 0.34804(6) 0.02242(19) Uani 1 1 d . . . . .
F1 F 0.84036(10) -0.10628(9) 0.27439(5) 0.02552(18) Uani 1 1 d . . . . .
F4 F 0.45455(9) 0.64906(8) 0.46961(5) 0.01911(15) Uani 1 1 d . . . . .
S1 S 0.58361(3) 0.30994(3) 0.21175(2) 0.01638(7) Uani 1 1 d . . . . .
F2 F 0.8418(8) -0.3134(7) 0.1988(3) 0.0348(10) Uani 0.555(18) 1 d D U P A 1
F3 F 0.6874(5) -0.2849(7) 0.2947(3) 0.0293(8) Uani 0.555(18) 1 d D U P A 1
F2D F 0.8697(6) -0.2667(11) 0.1815(5) 0.0368(13) Uani 0.445(18) 1 d D U P A 2
F3D F 0.7064(10) -0.3236(9) 0.2712(7) 0.0456(16) Uani 0.445(18) 1 d D U P A 2
C22 C -0.01745(15) 0.60289(14) 0.43291(8) 0.0195(2) Uani 1 1 d . . . . .
H22A H 0.031415 0.553218 0.386623 0.023 Uiso 1 1 calc R U . . .
H22B H -0.056846 0.698014 0.409553 0.023 Uiso 1 1 calc R U . . .
C23 C -0.15947(15) 0.50667(15) 0.45258(9) 0.0211(2) Uani 1 1 d . . . . .
H23A H -0.212823 0.558933 0.496027 0.025 Uiso 1 1 calc R U . . .
H23B H -0.241025 0.486895 0.397140 0.025 Uiso 1 1 calc R U . . .
O3 O 0.10421(11) 0.63064(10) 0.51181(6) 0.01982(18) Uani 1 1 d . . . . .

loop_
_atom_site_aniso_label
_atom_site_aniso_U_11
_atom_site_aniso_U_22
_atom_site_aniso_U_33
_atom_site_aniso_U_23
_atom_site_aniso_U_13
_atom_site_aniso_U_12
C1 0.0122(5) 0.0113(5) 0.0141(5) -0.0003(4) 0.0029(4) 0.0023(4)
C2 0.0137(5) 0.0145(5) 0.0134(5) -0.0020(4) 0.0010(4) 0.0022(4)
C3 0.0109(5) 0.0144(5) 0.0157(5) 0.0003(4) 0.0009(4) 0.0024(4)
C4 0.0138(5) 0.0123(5) 0.0168(5) -0.0011(4) 0.0043(4) 0.0015(4)
C5 0.0151(5) 0.0144(5) 0.0136(5) -0.0023(4) 0.0021(4) 0.0011(4)
C6 0.0132(5) 0.0135(5) 0.0142(5) -0.0006(4) 0.0007(4) 0.0018(4)
C7 0.0131(5) 0.0129(5) 0.0111(4) -0.0003(4) 0.0014(4) 0.0021(4)
C8 0.0099(5) 0.0120(5) 0.0198(5) -0.0017(4) 0.0012(4) 0.0013(4)
C9 0.0116(5) 0.0145(5) 0.0152(5) 0.0004(4) 0.0016(4) 0.0023(4)
C10 0.0162(5) 0.0154(5) 0.0249(6) -0.0022(4) -0.0031(4) 0.0038(4)
C11 0.0159(5) 0.0165(5) 0.0168(5) -0.0003(4) 0.0014(4) 0.0024(4)
C12 0.0183(6) 0.0194(6) 0.0268(6) -0.0025(5) 0.0097(5) -0.0001(5)
C13 0.0136(5) 0.0175(6) 0.0289(6) 0.0000(5) -0.0039(4) 0.0035(4)
C14 0.0106(5) 0.0112(5) 0.0154(5) -0.0015(4) 0.0030(4) 0.0015(4)
C15 0.0132(5) 0.0125(5) 0.0152(5) 0.0016(4) 0.0022(4) 0.0028(4)
C16 0.0130(5) 0.0152(5) 0.0124(5) 0.0000(4) 0.0011(4) 0.0008(4)
C17 0.0138(5) 0.0120(5) 0.0154(5) 0.0002(4) 0.0039(4) 0.0008(4)
C18 0.0149(5) 0.0127(5) 0.0161(5) 0.0024(4) 0.0022(4) 0.0015(4)
C19 0.0154(5) 0.0136(5) 0.0137(5) 0.0008(4) 0.0014(4) 0.0009(4)
C20 0.0155(5) 0.0131(5) 0.0182(5) -0.0012(4) 0.0025(4) 0.0011(4)
C21 0.0353(8) 0.0190(6) 0.0263(6) -0.0088(5) 0.0104(5) 0.0008(5)
N1 0.0107(4) 0.0120(4) 0.0143(4) -0.0020(3) 0.0010(3) 0.0023(3)
N2 0.0100(4) 0.0115(4) 0.0162(4) -0.0019(3) 0.0016(3) 0.0012(3)
N3 0.0276(6) 0.0132(5) 0.0192(5) -0.0020(4) 0.0081(4) 0.0005(4)
N4 0.0227(5) 0.0218(5) 0.0232(5) -0.0032(4) 0.0032(4) 0.0070(4)
O1 0.0143(4) 0.0150(4) 0.0255(4) -0.0031(3) 0.0017(3) -0.0002(3)
O2 0.0334(5) 0.0122(4) 0.0231(4) 0.0011(3) 0.0095(4) 0.0004(4)
F1 0.0236(4) 0.0208(4) 0.0265(4) -0.0020(3) -0.0098(3) 0.0012(3)
F4 0.0240(4) 0.0180(4) 0.0132(3) -0.0014(3) -0.0028(3) 0.0033(3)
S1 0.01027(13) 0.01879(14) 0.01960(14) -0.00525(10) 0.00241(10) 0.00028(10)
F2 0.0321(17) 0.0378(19) 0.0302(14) -0.0144(12) -0.0109(10) 0.0261(15)
F3 0.0214(9) 0.0309(17) 0.0330(15) 0.0188(12) -0.0032(9) -0.0004(11)
F2D 0.0208(15) 0.043(3) 0.042(2) -0.0199(19) -0.0092(12) 0.0214(16)
F3D 0.039(2) 0.026(2) 0.060(3) 0.027(2) -0.023(2) -0.0099(16)
C22 0.0192(6) 0.0199(6) 0.0182(5) 0.0041(4) 0.0004(4) 0.0008(5)
C23 0.0167(6) 0.0219(6) 0.0235(6) 0.0067(5) -0.0004(4) 0.0012(5)
O3 0.0211(4) 0.0168(4) 0.0193(4) 0.0032(3) -0.0017(3) -0.0017(3)

loop_
_atom_type_symbol
_atom_type_description
_atom_type_scat_dispersion_real
_atom_type_scat_dispersion_imag
_atom_type_scat_source
C C 0.0033 0.0016 'International Tables Vol C Tables 4.2.6.8 and 6.1.1.4'
H H 0.0000 0.0000 'International Tables Vol C Tables 4.2.6.8 and 6.1.1.4'
N N 0.0061 0.0033 'International Tables Vol C Tables 4.2.6.8 and 6.1.1.4'
O O 0.0106 0.0060 'International Tables Vol C Tables 4.2.6.8 and 6.1.1.4'
F F 0.0171 0.0103 'International Tables Vol C Tables 4.2.6.8 and 6.1.1.4'
S S 0.1246 0.1234 'International Tables Vol C Tables 4.2.6.8 and 6.1.1.4'

loop_
_geom_angle_atom_site_label_1
_geom_angle_atom_site_label_2
_geom_angle_atom_site_label_3
_geom_angle
_geom_angle_site_symmetry_1
_geom_angle_site_symmetry_3
_geom_angle_publ_flag
C6 C1 C2 120.76(10) . . ?
C6 C1 N1 119.14(10) . . ?
C2 C1 N1 120.05(10) . . ?
C3 C2 C1 119.74(10) . . ?
C3 C2 H2 120.1 . . ?
C1 C2 H2 120.1 . . ?
C2 C3 C4 120.06(10) . . ?
C2 C3 C10 117.25(10) . . ?
C4 C3 C10 122.49(10) . . ?
C5 C4 C3 119.40(10) . . ?
C5 C4 C11 117.07(10) . . ?
C3 C4 C11 123.47(10) . . ?
C6 C5 C4 120.63(10) . . ?
C6 C5 H5 119.7 . . ?
C4 C5 H5 119.7 . . ?
C5 C6 C1 119.32(10) . . ?
C5 C6 H6 120.3 . . ?
C1 C6 H6 120.3 . . ?
N2 C7 N1 106.72(9) . . ?
N2 C7 S1 126.80(9) . . ?
N1 C7 S1 126.43(8) . . ?
N2 C8 C9 100.59(9) . . ?
N2 C8 C13 113.37(10) . . ?
C9 C8 C13 109.28(10) . . ?
N2 C8 C12 111.26(9) . . ?
C9 C8 C12 110.05(10) . . ?
C13 C8 C12 111.71(10) . . ?
O1 C9 N1 126.04(11) . . ?
O1 C9 C8 126.54(10) . . ?
N1 C9 C8 107.41(9) . . ?
F3D C10 F1 115.4(4) . . ?
F2 C10 F1 112.2(3) . . ?
F3D C10 F2D 107.2(3) . . ?
F1 C10 F2D 98.8(3) . . ?
F2 C10 F3 104.7(2) . . ?
F1 C10 F3 98.7(3) . . ?
F3D C10 C3 112.7(3) . . ?
F2 C10 C3 117.3(2) . . ?
F1 C10 C3 112.87(10) . . ?
F2D C10 C3 108.7(3) . . ?
F3 C10 C3 108.97(19) . . ?
N4 C11 C4 175.80(13) . . ?
C8 C12 H12A 109.5 . . ?
C8 C12 H12B 109.5 . . ?
H12A C12 H12B 109.5 . . ?
C8 C12 H12C 109.5 . . ?
H12A C12 H12C 109.5 . . ?
H12B C12 H12C 109.5 . . ?
C8 C13 H13A 109.5 . . ?
C8 C13 H13B 109.5 . . ?
H13A C13 H13B 109.5 . . ?
C8 C13 H13C 109.5 . . ?
H13A C13 H13C 109.5 . . ?
H13B C13 H13C 109.5 . . ?
C15 C14 C19 120.96(10) . . ?
C15 C14 N2 119.44(10) . . ?
C19 C14 N2 119.53(10) . . ?
C16 C15 C14 117.83(10) . . ?
C16 C15 H15 121.1 . . ?
C14 C15 H15 121.1 . . ?
F4 C16 C15 117.62(10) . . ?
F4 C16 C17 119.02(10) . . ?
C15 C16 C17 123.36(10) . . ?
C16 C17 C18 116.94(10) . . ?
C16 C17 C20 124.93(10) . . ?
C18 C17 C20 118.13(10) . . ?
C19 C18 C17 121.68(10) . . ?
C19 C18 H18 119.2 . . ?
C17 C18 H18 119.2 . . ?
C18 C19 C14 119.09(10) . . ?
C18 C19 H19 120.5 . . ?
C14 C19 H19 120.5 . . ?
O2 C20 N3 123.71(11) . . ?
O2 C20 C17 120.67(10) . . ?
N3 C20 C17 115.59(10) . . ?
N3 C21 H21A 109.5 . . ?
N3 C21 H21B 109.5 . . ?
H21A C21 H21B 109.5 . . ?
N3 C21 H21C 109.5 . . ?
H21A C21 H21C 109.5 . . ?
H21B C21 H21C 109.5 . . ?
C9 N1 C7 111.49(9) . . ?
C9 N1 C1 122.34(9) . . ?
C7 N1 C1 125.97(9) . . ?
C7 N2 C14 124.12(9) . . ?
C7 N2 C8 113.66(9) . . ?
C14 N2 C8 121.87(9) . . ?
C20 N3 C21 121.89(11) . . ?
C20 N3 H3N 117.5(12) . . ?
C21 N3 H3N 120.4(12) . . ?
O3 C22 C23 110.73(10) . . ?
O3 C22 H22A 109.5 . . ?
C23 C22 H22A 109.5 . . ?
O3 C22 H22B 109.5 . . ?
C23 C22 H22B 109.5 . . ?
H22A C22 H22B 108.1 . . ?
O3 C23 C22 110.31(10) 2_566 . ?
O3 C23 H23A 109.6 2_566 . ?
C22 C23 H23A 109.6 . . ?
O3 C23 H23B 109.6 2_566 . ?
C22 C23 H23B 109.6 . . ?
H23A C23 H23B 108.1 . . ?
C22 O3 C23 109.98(9) . 2_566 ?

loop_
_geom_bond_atom_site_label_1
_geom_bond_atom_site_label_2
_geom_bond_distance
_geom_bond_site_symmetry_2
_geom_bond_publ_flag
C1 C6 1.3902(15) . ?
C1 C2 1.3925(15) . ?
C1 N1 1.4248(14) . ?
C2 C3 1.3860(16) . ?
C2 H2 0.9500 . ?
C3 C4 1.4011(16) . ?
C3 C10 1.4993(16) . ?
C4 C5 1.3971(16) . ?
C4 C11 1.4449(16) . ?
C5 C6 1.3862(16) . ?
C5 H5 0.9500 . ?
C6 H6 0.9500 . ?
C7 N2 1.3465(14) . ?
C7 N1 1.4071(14) . ?
C7 S1 1.6511(12) . ?
C8 N2 1.4812(14) . ?
C8 C9 1.5166(16) . ?
C8 C13 1.5263(16) . ?
C8 C12 1.5293(17) . ?
C9 O1 1.2082(14) . ?
C9 N1 1.3943(14) . ?
C10 F3D 1.280(5) . ?
C10 F2 1.303(4) . ?
C10 F1 1.3263(14) . ?
C10 F2D 1.392(5) . ?
C10 F3 1.399(4) . ?
C11 N4 1.1480(16) . ?
C12 H12A 0.9800 . ?
C12 H12B 0.9800 . ?
C12 H12C 0.9800 . ?
C13 H13A 0.9800 . ?
C13 H13B 0.9800 . ?
C13 H13C 0.9800 . ?
C14 C15 1.3909(15) . ?
C14 C19 1.3937(15) . ?
C14 N2 1.4279(14) . ?
C15 C16 1.3805(16) . ?
C15 H15 0.9500 . ?
C16 F4 1.3566(12) . ?
C16 C17 1.3912(16) . ?
C17 C18 1.3936(15) . ?
C17 C20 1.5030(16) . ?
C18 C19 1.3863(16) . ?
C18 H18 0.9500 . ?
C19 H19 0.9500 . ?
C20 O2 1.2301(14) . ?
C20 N3 1.3414(15) . ?
C21 N3 1.4511(16) . ?
C21 H21A 0.9800 . ?
C21 H21B 0.9800 . ?
C21 H21C 0.9800 . ?
N3 H3N 0.857(18) . ?
C22 O3 1.4334(15) . ?
C22 C23 1.5087(18) . ?
C22 H22A 0.9900 . ?
C22 H22B 0.9900 . ?
C23 O3 1.4345(15) 2_566 ?
C23 H23A 0.9900 . ?
C23 H23B 0.9900 . ?

loop_
_geom_hbond_atom_site_label_D
_geom_hbond_atom_site_label_H
_geom_hbond_atom_site_label_A
_geom_hbond_distance_DH
_geom_hbond_distance_HA
_geom_hbond_distance_DA
_geom_hbond_angle_DHA
_geom_hbond_site_symmetry_A
_geom_hbond_publ_flag
N3 H3N O3 0.857(18) 2.135(19) 2.9505(14) 158.7(17) . yes
C5 H5 S1 0.95 2.85 3.6930(12) 149.1 2_655 yes
C12 H12C O2 0.98 2.49 3.3706(17) 149.0 1_545 yes
C18 H18 O1 0.95 2.53 3.4715(15) 170.0 1_565 yes

loop_
_geom_torsion_atom_site_label_1
_geom_torsion_atom_site_label_2
_geom_torsion_atom_site_label_3
_geom_torsion_atom_site_label_4
_geom_torsion
_geom_torsion_site_symmetry_1
_geom_torsion_site_symmetry_2
_geom_torsion_site_symmetry_3
_geom_torsion_site_symmetry_4
_geom_torsion_publ_flag
C6 C1 C2 C3 2.92(17) . . . . ?
N1 C1 C2 C3 -179.61(10) . . . . ?
C1 C2 C3 C4 -1.02(17) . . . . ?
C1 C2 C3 C10 -176.04(11) . . . . ?
C2 C3 C4 C5 -1.46(17) . . . . ?
C10 C3 C4 C5 173.28(11) . . . . ?
C2 C3 C4 C11 175.84(11) . . . . ?
C10 C3 C4 C11 -9.41(18) . . . . ?
C3 C4 C5 C6 2.12(17) . . . . ?
C11 C4 C5 C6 -175.36(11) . . . . ?
C4 C5 C6 C1 -0.26(17) . . . . ?
C2 C1 C6 C5 -2.27(17) . . . . ?
N1 C1 C6 C5 -179.77(10) . . . . ?
N2 C8 C9 O1 -179.42(11) . . . . ?
C13 C8 C9 O1 -59.88(15) . . . . ?
C12 C8 C9 O1 63.14(15) . . . . ?
N2 C8 C9 N1 0.60(11) . . . . ?
C13 C8 C9 N1 120.14(10) . . . . ?
C12 C8 C9 N1 -116.84(10) . . . . ?
C2 C3 C10 F3D 94.4(7) . . . . ?
C4 C3 C10 F3D -80.4(7) . . . . ?
C2 C3 C10 F2 -171.2(5) . . . . ?
C4 C3 C10 F2 13.9(5) . . . . ?
C2 C3 C10 F1 -38.40(15) . . . . ?
C4 C3 C10 F1 146.71(11) . . . . ?
C2 C3 C10 F2D -146.9(4) . . . . ?
C4 C3 C10 F2D 38.2(5) . . . . ?
C2 C3 C10 F3 70.1(3) . . . . ?
C4 C3 C10 F3 -104.8(3) . . . . ?
C19 C14 C15 C16 2.00(17) . . . . ?
N2 C14 C15 C16 -175.13(10) . . . . ?
C14 C15 C16 F4 -178.53(10) . . . . ?
C14 C15 C16 C17 1.71(17) . . . . ?
F4 C16 C17 C18 176.50(10) . . . . ?
C15 C16 C17 C18 -3.75(17) . . . . ?
F4 C16 C17 C20 -3.61(17) . . . . ?
C15 C16 C17 C20 176.14(11) . . . . ?
C16 C17 C18 C19 2.15(17) . . . . ?
C20 C17 C18 C19 -177.74(11) . . . . ?
C17 C18 C19 C14 1.33(17) . . . . ?
C15 C14 C19 C18 -3.48(17) . . . . ?
N2 C14 C19 C18 173.65(10) . . . . ?
C16 C17 C20 O2 139.36(13) . . . . ?
C18 C17 C20 O2 -40.76(16) . . . . ?
C16 C17 C20 N3 -42.98(16) . . . . ?
C18 C17 C20 N3 136.91(12) . . . . ?
O1 C9 N1 C7 -178.45(11) . . . . ?
C8 C9 N1 C7 1.53(12) . . . . ?
O1 C9 N1 C1 -3.21(18) . . . . ?
C8 C9 N1 C1 176.78(9) . . . . ?
N2 C7 N1 C9 -3.23(12) . . . . ?
S1 C7 N1 C9 179.23(8) . . . . ?
N2 C7 N1 C1 -178.26(10) . . . . ?
S1 C7 N1 C1 4.19(16) . . . . ?
C6 C1 N1 C9 48.62(15) . . . . ?
C2 C1 N1 C9 -128.89(12) . . . . ?
C6 C1 N1 C7 -136.85(11) . . . . ?
C2 C1 N1 C7 45.64(16) . . . . ?
N1 C7 N2 C14 176.93(9) . . . . ?
S1 C7 N2 C14 -5.54(16) . . . . ?
N1 C7 N2 C8 3.72(12) . . . . ?
S1 C7 N2 C8 -178.74(8) . . . . ?
C15 C14 N2 C7 -65.33(15) . . . . ?
C19 C14 N2 C7 117.49(12) . . . . ?
C15 C14 N2 C8 107.34(12) . . . . ?
C19 C14 N2 C8 -69.84(14) . . . . ?
C9 C8 N2 C7 -2.71(12) . . . . ?
C13 C8 N2 C7 -119.25(11) . . . . ?
C12 C8 N2 C7 113.84(11) . . . . ?
C9 C8 N2 C14 -176.09(9) . . . . ?
C13 C8 N2 C14 67.37(13) . . . . ?
C12 C8 N2 C14 -59.54(13) . . . . ?
O2 C20 N3 C21 0.1(2) . . . . ?
C17 C20 N3 C21 -177.51(11) . . . . ?
O3 C22 C23 O3 -58.02(15) . . . 2_566 ?
C23 C22 O3 C23 57.83(15) . . . 2_566 ?
